data_2000628
loop_
_publ_author_name
'Fuquen, R. M.'
'Lechat, J. R.'

_publ_section_title
;
 Structure of the 1:1 complex formed by triphenylphosphine oxide and
 4-nitrophenol
;
_journal_issue 9
_journal_name_full 'Acta Crystallographica Section C'
_journal_page_first 1690
_journal_page_last 1692
_journal_paper_doi 10.1107/S0108270192001227
_journal_volume 48
_journal_year 1992
_chemical_formula_moiety 'C18 H15 O1 P1,C6 H5 N1 O3'
_chemical_formula_sum 'C24 H20 N O4 P'
_chemical_formula_weight 417.38
_space_group_crystal_system triclinic
_space_group_IT_number 2
_space_group_name_Hall '-P 1'
_space_group_name_H-M_alt 'P -1'
_cell_angle_alpha 92.01(2)
_cell_angle_beta 102.90(2)
_cell_angle_gamma 106.250(10)
_cell_formula_units_Z 2
_cell_length_a 8.6330(10)
_cell_length_b 9.966(2)
_cell_length_c 13.317(4)
_cell_volume 1066.4(4)
_diffrn_radiation_type Mo
_diffrn_radiation_wavelength 0.71073
_exptl_absorpt_coefficient_mu 0.11
_exptl_crystal_density_diffrn 1.29
_exptl_crystal_density_meas 1.30
_exptl_crystal_F_000 436
_cod_data_source_file cd0076.cif
_cod_data_source_block cd0076a
_cod_depositor_comments
;
 Updating space group information and adding the symmetry operation list.

 Antanas Vaitkus,
 2018-06-14
;
_cod_original_cell_volume 1066.4(5)
_cod_original_formula_sum 'C24 H20 N1 O4 P1'
_cod_database_code 2000628

loop_
_space_group_symop_id
_space_group_symop_operation_xyz
1 x,y,z
2 -x,-y,-z

loop_
_atom_site_label
_atom_site_fract_x
_atom_site_fract_y
_atom_site_fract_z
P(1) .21340(10) .24180(10) .34330(10)
O(1) .0738(3) .1240(3) .2802(2)
O(2) .0514(4) -.0666(3) .1317(2)
O(3) -.7120(5) -.2812(6) -.0550(4)
O(4) -.6349(5) -.4393(5) -.1291(4)
N(1) -.6054(7) -.3328(6) -.0698(4)
C(1) .4110(5) .2073(4) .3612(3)
C(2) .5256(5) .2316(5) .4532(4)
C(3) .6768(6) .2037(6) .4598(5)
C(4) .7110(7) .1523(6) .3747(6)
C(5) .5965(8) .1263(7) .2836(5)
C(6) .4455(7) .1513(6) .2743(4)
C(7) .1854(4) .2748(4) .4709(3)
C(8) .1804(5) .4031(5) .5102(3)
C(9) .1544(6) .4198(5) .6088(4)
C(10) .1321(6) .3081(6) .6660(4)
C(11) .1344(6) .1798(5) .6274(4)
C(12) .1614(6) .1628(5) .5303(3)
C(13) .2322(5) .4033(4) .2859(3)
C(14) .0884(5) .4202(5) .2220(3)
C(15) .0956(6) .5430(6) .1765(4)
C(16) .2427(7) .6483(6) .1929(4)
C(17) .3851(6) .6314(5) .2537(4)
C(18) .3789(5) .5083(5) .2993(3)
C(19) -.1089(5) -.1280(4) .0820(3)
C(20) -.1469(6) -.2478(5) .0124(3)
C(21) -.3092(7) -.3148(5) -.0366(3)
C(22) -.4320(6) -.2626(5) -.0170(3)
C(23) -.3973(6) -.1440(5) .0491(3)
C(24) -.2343(6) -.0767(5) .0993(3)
H(2) .4995 .2727 .5216
H(3) .7672 .2233 .5334
H(4) .8290 .1322 .3796
H(5) .6242 .0846 .2159
H(6) .3549 .1280 .2007
H(8) .1966 .4909 .4643
H(9) .1519 .5206 .6398
H(10) .1124 .3210 .7426
H(11) .1151 .0919 .6731
H(12) .1639 .0615 .5002
H(14) -.0280 .3374 .2084
H(15) -.0157 .5565 .1274
H(16) .2465 .7449 .1579
H(17) .5015 .7138 .2659
H(18) .4917 .4945 .3463
H(20) -.0484 -.2854 -.0029
H(21) -.3401 -.4079 -.0899
H(23) -.4961 -.1038 .0616
H(24) -.2047 .0165 .1524
H(O2) .0526 .0216 .1855

loop_
_geom_bond_atom_site_label_1
_geom_bond_atom_site_label_2
_geom_bond_distance
P(1) C(1) 1.799(5)
P(1) C(13) 1.788(4)
C(19) C(20) 1.400(6)
C(21) C(22) 1.373(8)
C(23) C(24) 1.377(6)
C(22) N(1) 1.461(6)
N(1) O(4) 1.231(8)
P(1) C(7) 1.801(4)
P(1) O(1) 1.492(2)
C(20) C(21) 1.368(6)
C(22) C(23) 1.368(7)
C(19) O(2) 1.348(5)
N(1) O(3) 1.220(9)
C(19) C(24) 1.378(6)
C(1) C(2) 1.357(6)
C(3) C(4) 1.35(2)
C(5) C(6) 1.370(10)
C(7) C(8) 1.380(6)
C(9) C(10) 1.364(8)
C(11) C(12) 1.377(7)
C(13) C(14) 1.397(6)
C(15) C(16) 1.370(7)
C(17) C(18) 1.381(7)
C(2) C(3) 1.394(8)
C(4) C(5) 1.347(9)
C(1) C(6) 1.393(8)
C(8) C(9) 1.393(7)
C(10) C(11) 1.368(8)
C(7) C(12) 1.386(6)
C(14) C(15) 1.377(8)
C(16) C(17) 1.370(8)
C(13) C(18) 1.369(5)
